data_7247420
loop_
_publ_author_name
'Mao, Pan-Dong'
'Sun, Hui-Ying'
'Yan, Fei-Fei'
'Zhang, Shi-Hui'
'Li, Xin-Feng'
'Zhou, Ren-He'
'Zhang, Yi-Quan'
'Meng, Yin-Shan'
'Liu, Tao'

_publ_section_title
;
 Dinuclear and trinuclear cyano-bridged {DyIIIMIV} (M = W, Mo) single-ion
 magnets supported by pentadentate Schiff-base ligands
;
_journal_issue 43
_journal_name_full CrystEngComm
_journal_page_first 6030
_journal_page_last 6038
_journal_paper_doi 10.1039/D3CE00720K
_journal_volume 25
_journal_year 2023
_chemical_formula_moiety 'C29 H26 Dy Mo N15 O5, 2(C O), 6(H2 O), H O, 2.5(O)'
_chemical_formula_sum 'C31 H39 Dy Mo N15 O16.5'
_chemical_formula_weight 1144.21
_space_group_crystal_system triclinic
_space_group_IT_number 2
_space_group_name_Hall '-P 1'
_space_group_name_H-M_alt 'P -1'
_atom_sites_solution_hydrogens mixed
_audit_creation_date 2023-05-11
_audit_creation_method
;
Olex2 1.3
(compiled Nov 21 2019 18:26:39 for OlexSys, GUI svn.r6003)
;
_audit_update_record
;
2023-05-11 deposited with the CCDC.	2023-09-20 downloaded from the CCDC.
;
_cell_angle_alpha 92.524(2)
_cell_angle_beta 95.871(2)
_cell_angle_gamma 108.109(2)
_cell_formula_units_Z 2
_cell_length_a 10.5532(9)
_cell_length_b 11.6027(10)
_cell_length_c 18.7684(16)
_cell_measurement_reflns_used 9949
_cell_measurement_temperature 120.0
_cell_measurement_theta_max 27.52
_cell_measurement_theta_min 2.28
_cell_volume 2165.8(3)
_computing_cell_refinement 'SAINT V8.40A (Bruker, 2019)'
_computing_data_reduction 'SAINT V8.40A (Bruker, 2019)'
_computing_molecular_graphics 'Olex2 1.3 (Dolomanov et al., 2009)'
_computing_publication_material 'Olex2 1.3 (Dolomanov et al., 2009)'
_computing_structure_refinement 'SHELXL 2018/3 (Sheldrick, 2015)'
_computing_structure_solution 'SIR2004  (Burla et al.,  2007)'
_diffrn_ambient_temperature 120.0
_diffrn_measured_fraction_theta_full 0.993
_diffrn_measured_fraction_theta_max 0.990
_diffrn_measurement_device_type 'Bruker APEX-II CCD'
_diffrn_measurement_method '\f and \w scans'
_diffrn_radiation_type MoK\a
_diffrn_radiation_wavelength 0.71073
_diffrn_reflns_av_R_equivalents 0.0439
_diffrn_reflns_av_unetI/netI 0.0350
_diffrn_reflns_Laue_measured_fraction_full 0.993
_diffrn_reflns_Laue_measured_fraction_max 0.990
_diffrn_reflns_limit_h_max 13
_diffrn_reflns_limit_h_min -13
_diffrn_reflns_limit_k_max 14
_diffrn_reflns_limit_k_min -15
_diffrn_reflns_limit_l_max 24
_diffrn_reflns_limit_l_min -24
_diffrn_reflns_number 55238
_diffrn_reflns_point_group_measured_fraction_full 0.993
_diffrn_reflns_point_group_measured_fraction_max 0.990
_diffrn_reflns_theta_full 25.242
_diffrn_reflns_theta_max 27.520
_diffrn_reflns_theta_min 2.226
_exptl_absorpt_coefficient_mu 2.088
_exptl_absorpt_correction_T_max 0.7456
_exptl_absorpt_correction_T_min 0.6438
_exptl_absorpt_correction_type multi-scan
_exptl_absorpt_process_details
'SADABS-2016/2 (Bruker,2016/2) was used for absorption correction. wR2(int) was 0.0869 before and 0.0541 after correction. The Ratio of minimum to maximum transmission is 0.8635. The \l/2 correction factor is Not present.'
_exptl_crystal_colour 'metallic orangish red'
_exptl_crystal_colour_lustre metallic
_exptl_crystal_colour_modifier orangish
_exptl_crystal_colour_primary red
_exptl_crystal_density_diffrn 1.755
_exptl_crystal_description plate
_exptl_crystal_F_000 1140
_exptl_crystal_size_max 0.15
_exptl_crystal_size_mid 0.12
_exptl_crystal_size_min 0.12
_refine_diff_density_max 2.119
_refine_diff_density_min -1.523
_refine_diff_density_rms 0.133
_refine_ls_extinction_method none
_refine_ls_goodness_of_fit_ref 1.046
_refine_ls_hydrogen_treatment constr
_refine_ls_matrix_type full
_refine_ls_number_parameters 619
_refine_ls_number_reflns 9861
_refine_ls_number_restraints 30
_refine_ls_restrained_S_all 1.095
_refine_ls_R_factor_all 0.0461
_refine_ls_R_factor_gt 0.0365
_refine_ls_shift/su_max 0.001
_refine_ls_shift/su_mean 0.000
_refine_ls_structure_factor_coef Fsqd
_refine_ls_weighting_details 'w=1/[\s^2^(Fo^2^)+(0.0320P)^2^+9.0784P] where P=(Fo^2^+2Fc^2^)/3'
_refine_ls_weighting_scheme calc
_refine_ls_wR_factor_gt 0.0818
_refine_ls_wR_factor_ref 0.0870
_reflns_Friedel_coverage 0.000
_reflns_number_gt 8629
_reflns_number_total 9861
_reflns_threshold_expression 'I > 2\s(I)'
_cod_data_source_file d3ce00720k2.cif
_cod_data_source_block 4
_cod_depositor_comments 'Adding full bibliography for 7247418--7247421.cif.'
_cod_original_formula_sum 'C31 H39 Dy Mo N15 O16.50'
_cod_database_code 7247420
_shelx_shelxl_version_number 2018/3
_shelx_space_group_comment
;
The symmetry employed for this shelxl refinement is uniquely defined
by the following loop, which should always be used as a source of
symmetry information in preference to the above space-group names.
They are only intended as comments.
;
_olex2_refinement_description
;
1. Fixed Uiso
 At 1.2 times of:
  All C(H) groups, All N(H) groups
 At 1.5 times of:
  All C(H,H,H) groups, All O(H) groups, All O(H,H) groups
2. Restrained distances
 C30-O6
 1.42 with sigma of 0.02
 O18-O18_$2
 3 with sigma of 0.02
 O18_$2-O18
 2.6 with sigma of 0.02
 O14_$3-O18
 2.6 with sigma of 0.02
 O6-O18
 3 with sigma of 0.02
 O18-O14_$3
 2.6 with sigma of 0.01
3. Uiso/Uaniso restraints and constraints
Uanis(O9) \\sim Ueq, Uanis(C31) \\sim Ueq, Uanis(O7) \\sim Ueq: with sigma of
0.01 and sigma for terminal atoms of 0.02
Uanis(O14) \\sim Ueq: with sigma of 0.01 and sigma for terminal atoms of 0.002
4. Rigid body (RIGU) restrains
 C31
 with sigma for 1-2 distances of 0.001 and sigma for 1-3 distances of 0.001
5. Others
 Sof(O12)=Sof(H12A)=Sof(H12B)=1-FVAR(1)
 Sof(O13)=Sof(H13A)=Sof(H13B)=FVAR(1)
 Fixed Sof: O14(0.5)
6.a Everything fixed:
 H20A, H9B, H9C
6.b Free rotating group:
 O10(H10B,H10C), O21(H21A,H21B), O15(H15A,H15B), O11(H11A,H11B), O12(H12A,
 H12B), O13(H13A,H13B)
6.c Rotating group:
 O2(H2A,H2B), O4(H4A,H4B), O5(H5A,H5B)
6.d Aromatic/amide H refined with riding coordinates:
 C9(H9), C10(H10), C11(H11), C12(H12), C18(H18), C19(H19), C20(H20), C26(H26),
 C27(H27), C28(H28), C29(H29), N9(H9A), N10(H10A), N15(H15)
6.e Idealised Me refined as rotating group:
 C16(H16A,H16B,H16C), C23(H23A,H23B,H23C)
;
_olex2_submission_special_instructions 'No special instructions were received'

loop_
_space_group_symop_operation_xyz
'x, y, z'
'-x, -y, -z'

loop_
_atom_site_label
_atom_site_type_symbol
_atom_site_fract_x
_atom_site_fract_y
_atom_site_fract_z
_atom_site_U_iso_or_equiv
_atom_site_adp_type
_atom_site_occupancy
_atom_site_site_symmetry_order
_atom_site_calc_flag
_atom_site_refinement_flags_posn
_atom_site_refinement_flags_adp
_atom_site_refinement_flags_occupancy
_atom_site_disorder_assembly
_atom_site_disorder_group
C1 C 0.2692(4) 0.2090(4) 0.2217(2) 0.0227(9) Uani 1 1 d . . . . .
C2 C 0.1491(5) 0.3294(4) 0.1456(2) 0.0266(9) Uani 1 1 d . . . . .
C3 C 0.4005(5) 0.3585(4) 0.1246(2) 0.0300(10) Uani 1 1 d . . . . .
C4 C 0.3399(4) 0.5548(4) 0.1561(2) 0.0227(9) Uani 1 1 d . . . . .
C5 C 0.5231(4) 0.3882(4) 0.2498(2) 0.0225(9) Uani 1 1 d . . . . .
C6 C 0.3286(4) 0.3601(4) 0.3327(2) 0.0195(8) Uani 1 1 d . . . . .
C7 C 0.1729(4) 0.4638(4) 0.2642(2) 0.0198(8) Uani 1 1 d . . . . .
C8 C 0.4436(4) 0.5699(4) 0.2857(2) 0.0174(8) Uani 1 1 d . . . . .
C9 C 0.7143(5) 0.6132(5) 0.0915(2) 0.0334(11) Uani 1 1 d . . . . .
H9 H 0.651377 0.655277 0.080655 0.040 Uiso 1 1 calc R U . . .
C10 C 0.7394(5) 0.5391(5) 0.0394(3) 0.0364(12) Uani 1 1 d . . . . .
H10 H 0.693165 0.528971 -0.007740 0.044 Uiso 1 1 calc R U . . .
C11 C 0.8947(6) 0.4919(6) 0.1200(3) 0.0433(14) Uani 1 1 d . . . . .
H11 H 0.957435 0.449083 0.128988 0.052 Uiso 1 1 calc R U . . .
C12 C 0.8733(5) 0.5639(5) 0.1743(2) 0.0323(11) Uani 1 1 d . . . . .
H12 H 0.920408 0.571242 0.221051 0.039 Uiso 1 1 calc R U . . .
C13 C 0.7822(4) 0.6257(4) 0.1599(2) 0.0211(8) Uani 1 1 d . . . . .
C14 C 0.7571(4) 0.6993(4) 0.2213(2) 0.0195(8) Uani 1 1 d . . . . .
C15 C 0.6033(4) 0.9164(4) 0.2512(2) 0.0190(8) Uani 1 1 d . . . . .
C16 C 0.5358(5) 0.9321(5) 0.1800(2) 0.0295(10) Uani 1 1 d . . . . .
H16A H 0.584972 1.010709 0.163476 0.044 Uiso 1 1 calc R U . . .
H16B H 0.443389 0.929463 0.184791 0.044 Uiso 1 1 calc R U . . .
H16C H 0.534908 0.866481 0.145056 0.044 Uiso 1 1 calc R U . . .
C17 C 0.5893(4) 0.9842(4) 0.3169(2) 0.0200(8) Uani 1 1 d . . . . .
C18 C 0.5244(4) 1.0724(4) 0.3136(2) 0.0243(9) Uani 1 1 d . . . . .
H18 H 0.481688 1.086111 0.269183 0.029 Uiso 1 1 calc R U . . .
C19 C 0.5235(5) 1.1394(4) 0.3761(3) 0.0282(10) Uani 1 1 d . . . . .
H19 H 0.477784 1.198171 0.375482 0.034 Uiso 1 1 calc R U . . .
C20 C 0.5895(4) 1.1200(4) 0.4395(2) 0.0253(9) Uani 1 1 d . . . . .
H20 H 0.591702 1.166590 0.482766 0.030 Uiso 1 1 calc R U . . .
C21 C 0.6529(4) 1.0314(4) 0.4392(2) 0.0188(8) Uani 1 1 d . . . . .
C22 C 0.7344(4) 1.0123(4) 0.5041(2) 0.0181(8) Uani 1 1 d . . . . .
C23 C 0.7461(4) 1.0854(4) 0.5735(2) 0.0252(9) Uani 1 1 d . . . . .
H23A H 0.765706 1.039817 0.613632 0.038 Uiso 1 1 calc R U . . .
H23B H 0.661394 1.101723 0.577871 0.038 Uiso 1 1 calc R U . . .
H23C H 0.818913 1.162593 0.574569 0.038 Uiso 1 1 calc R U . . .
C24 C 0.9063(4) 0.8154(4) 0.5421(2) 0.0173(8) Uani 1 1 d . . . . .
C25 C 0.9929(4) 0.7879(4) 0.6033(2) 0.0206(8) Uani 1 1 d . . . . .
C26 C 0.9955(4) 0.8334(4) 0.6735(2) 0.0272(9) Uani 1 1 d . . . . .
H26 H 0.940655 0.881660 0.684097 0.033 Uiso 1 1 calc R U . . .
C27 C 1.0789(5) 0.8073(5) 0.7274(3) 0.0423(14) Uani 1 1 d . . . . .
H27 H 1.082285 0.837948 0.775550 0.051 Uiso 1 1 calc R U . . .
C28 C 1.1504(5) 0.6898(5) 0.6456(4) 0.0465(15) Uani 1 1 d . . . . .
H28 H 1.202977 0.638523 0.637069 0.056 Uiso 1 1 calc R U . . .
C29 C 1.0698(4) 0.7134(5) 0.5898(3) 0.0328(11) Uani 1 1 d . . . . .
H29 H 1.066630 0.679144 0.542489 0.039 Uiso 1 1 calc R U . . .
Dy1 Dy 0.72854(2) 0.77174(2) 0.38797(2) 0.01417(6) Uani 1 1 d . . . . .
Mo1 Mo 0.32737(3) 0.40467(3) 0.22206(2) 0.01560(8) Uani 1 1 d . . . . .
N1 N 0.2370(4) 0.1049(4) 0.2203(2) 0.0307(9) Uani 1 1 d . . . . .
N2 N 0.0553(4) 0.2881(4) 0.1045(2) 0.0395(11) Uani 1 1 d . . . . .
N3 N 0.4375(5) 0.3327(5) 0.0728(2) 0.0473(12) Uani 1 1 d . . . . .
N4 N 0.3461(5) 0.6338(4) 0.1200(2) 0.0332(9) Uani 1 1 d . . . . .
N5 N 0.6270(4) 0.3784(4) 0.2668(2) 0.0317(9) Uani 1 1 d . . . . .
N6 N 0.3371(4) 0.3417(3) 0.39228(19) 0.0233(7) Uani 1 1 d . . . . .
N7 N 0.0942(4) 0.4982(4) 0.2880(2) 0.0277(8) Uani 1 1 d . . . . .
N8 N 0.5083(3) 0.6536(3) 0.32294(18) 0.0206(7) Uani 1 1 d . . . . .
N9 N 0.8280(4) 0.4817(4) 0.0549(2) 0.0343(9) Uani 1 1 d . . . . .
H9A H 0.843277 0.435004 0.020816 0.041 Uiso 1 1 calc R U . . .
N10 N 0.7015(3) 0.7856(3) 0.20438(18) 0.0215(7) Uani 1 1 d . . . . .
H10A H 0.681603 0.800459 0.159763 0.026 Uiso 1 1 calc R U . . .
N11 N 0.6781(3) 0.8489(3) 0.26273(18) 0.0189(7) Uani 1 1 d . . . . .
N12 N 0.6485(3) 0.9609(3) 0.37927(17) 0.0178(7) Uani 1 1 d . . . . .
N13 N 0.7931(3) 0.9315(3) 0.49439(17) 0.0165(6) Uani 1 1 d . . . . .
N14 N 0.8748(3) 0.9157(3) 0.55365(18) 0.0179(7) Uani 1 1 d . . . . .
N15 N 1.1550(4) 0.7388(4) 0.7116(3) 0.0477(13) Uani 1 1 d . . . . .
H15 H 1.210261 0.725630 0.746311 0.057 Uiso 1 1 calc R U . . .
O1 O 0.7842(3) 0.6777(3) 0.28368(14) 0.0182(6) Uani 1 1 d . . . . .
O2 O 0.7186(3) 0.5596(3) 0.39786(15) 0.0235(6) Uani 1 1 d . . . . .
H2A H 0.662958 0.511798 0.361863 0.035 Uiso 1 1 d R U . . .
H2B H 0.689093 0.534027 0.439073 0.035 Uiso 1 1 d R U . . .
O3 O 0.8711(3) 0.7426(3) 0.48597(14) 0.0194(6) Uani 1 1 d . . . . .
O4 O 0.5713(3) 0.7139(3) 0.47362(15) 0.0199(6) Uani 1 1 d . . . . .
H4A H 0.608500 0.690018 0.513560 0.030 Uiso 1 1 d R U . . .
H4B H 0.498529 0.651251 0.455010 0.030 Uiso 1 1 d R U . . .
O5 O 0.9377(3) 0.8932(3) 0.36377(15) 0.0218(6) Uani 1 1 d . . . . .
H5A H 0.978137 0.848515 0.342296 0.033 Uiso 1 1 d R U . . .
H5B H 0.986939 0.927991 0.404135 0.033 Uiso 1 1 d R U . . .
C30 C 0.8933(16) 0.935(2) 0.0688(10) 0.214(9) Uani 1 1 d D . . . .
O6 O 0.7685(6) 0.9108(6) 0.0886(3) 0.100(2) Uani 1 1 d D . . . .
C31 C 0.765(2) -0.0372(15) -0.0696(7) 0.192(7) Uani 1 1 d . U . A 1
O7 O 0.7730(8) 0.0822(9) -0.0989(5) 0.138(3) Uani 1 1 d . U . A 1
O10 O 0.7028(3) 0.4459(3) 0.52805(17) 0.0269(7) Uani 1 1 d G . . . .
H10B H 0.703143 0.507203 0.556528 0.040 Uiso 1 1 d G U . . .
H10C H 0.772980 0.424097 0.541104 0.040 Uiso 1 1 d G U . . .
O21 O 0.0546(3) 0.6062(4) 0.41890(19) 0.0374(8) Uani 1 1 d G . . . .
H21A H -0.022196 0.614494 0.426270 0.056 Uiso 1 1 d G U . . .
H21B H 0.048446 0.572987 0.375604 0.056 Uiso 1 1 d G U . . .
O15 O 0.5910(4) 1.2222(3) 0.00172(19) 0.0350(8) Uani 1 1 d G . . . .
H15A H 0.537941 1.256520 0.020143 0.053 Uiso 1 1 d G U . . .
H15B H 0.607959 1.257096 -0.037898 0.053 Uiso 1 1 d G U . . .
O11 O 1.0580(4) 0.8766(3) 0.2467(2) 0.0401(9) Uani 1 1 d G . . . .
H11A H 1.114507 0.943563 0.235408 0.060 Uiso 1 1 d G U . . .
H11B H 0.981862 0.872749 0.222538 0.060 Uiso 1 1 d G U . . .
O20 O 1.0067(12) 0.1597(12) -0.0386(6) 0.199(5) Uani 1 1 d . . . . .
H20A H 1.074770 0.161950 -0.006800 0.299 Uiso 1 1 d . U . . .
O9 O 1.3119(7) 0.7672(6) 0.8460(4) 0.108(2) Uani 1 1 d . U . . .
H9B H 1.378050 0.811520 0.877740 0.163 Uiso 1 1 d . U . . .
H9C H 1.247010 0.795630 0.843060 0.163 Uiso 1 1 d . U . . .
O12 O 1.1495(12) 0.8003(9) 0.2463(5) 0.063(4) Uani 0.485(14) 1 d G . P B 1
H12A H 1.222418 0.857539 0.264318 0.094 Uiso 0.485(14) 1 d G U P B 1
H12B H 1.117451 0.754259 0.279881 0.094 Uiso 0.485(14) 1 d G U P B 1
O13 O 1.2356(12) 0.7634(9) 0.2431(6) 0.071(4) Uani 0.515(14) 1 d G . P B 2
H13A H 1.196379 0.763564 0.200033 0.106 Uiso 0.515(14) 1 d G U P B 2
H13B H 1.226397 0.687271 0.248298 0.106 Uiso 0.515(14) 1 d G U P B 2
O14 O 1.2087(14) 0.8496(13) 0.9103(8) 0.130(5) Uani 0.5 1 d . U P . .
O18 O 0.6199(6) 0.9961(8) -0.0018(5) 0.159(4) Uani 1 1 d D . . . .
O19 O 0.9029(4) 0.3312(5) -0.0345(3) 0.0789(18) Uani 1 1 d . . . . .

loop_
_atom_site_aniso_label
_atom_site_aniso_U_11
_atom_site_aniso_U_22
_atom_site_aniso_U_33
_atom_site_aniso_U_23
_atom_site_aniso_U_13
_atom_site_aniso_U_12
C1 0.019(2) 0.023(2) 0.026(2) 0.0035(17) 0.0000(16) 0.0082(18)
C2 0.032(2) 0.020(2) 0.028(2) -0.0056(18) -0.0033(19) 0.0131(19)
C3 0.039(3) 0.029(3) 0.026(2) 0.0042(19) 0.005(2) 0.017(2)
C4 0.030(2) 0.019(2) 0.0169(19) 0.0004(16) -0.0015(16) 0.0060(18)
C5 0.021(2) 0.020(2) 0.025(2) 0.0058(17) 0.0015(16) 0.0050(17)
C6 0.0194(19) 0.016(2) 0.023(2) 0.0029(16) -0.0012(15) 0.0066(16)
C7 0.0163(18) 0.017(2) 0.023(2) 0.0026(16) -0.0024(15) 0.0024(16)
C8 0.0145(17) 0.023(2) 0.0158(18) 0.0083(16) 0.0011(14) 0.0063(16)
C9 0.034(3) 0.044(3) 0.024(2) -0.003(2) -0.0025(19) 0.017(2)
C10 0.043(3) 0.046(3) 0.021(2) -0.004(2) 0.001(2) 0.018(3)
C11 0.051(3) 0.058(4) 0.035(3) -0.002(2) 0.002(2) 0.039(3)
C12 0.040(3) 0.045(3) 0.021(2) 0.000(2) 0.0005(19) 0.027(2)
C13 0.021(2) 0.023(2) 0.0191(19) 0.0023(16) 0.0043(16) 0.0056(17)
C14 0.0134(18) 0.021(2) 0.022(2) 0.0024(16) 0.0007(15) 0.0033(16)
C15 0.0177(19) 0.017(2) 0.0217(19) 0.0078(15) 0.0009(15) 0.0040(16)
C16 0.034(2) 0.034(3) 0.025(2) 0.0094(19) -0.0015(19) 0.019(2)
C17 0.0164(18) 0.019(2) 0.026(2) 0.0076(16) 0.0027(16) 0.0069(16)
C18 0.023(2) 0.024(2) 0.030(2) 0.0113(18) 0.0031(17) 0.0132(19)
C19 0.030(2) 0.027(2) 0.038(2) 0.0113(19) 0.0098(19) 0.019(2)
C20 0.026(2) 0.024(2) 0.031(2) 0.0036(18) 0.0071(18) 0.0136(19)
C21 0.0134(18) 0.017(2) 0.027(2) 0.0042(16) 0.0051(15) 0.0053(16)
C22 0.0145(18) 0.0137(19) 0.024(2) 0.0000(15) 0.0028(15) 0.0019(15)
C23 0.026(2) 0.025(2) 0.028(2) -0.0024(18) 0.0039(17) 0.0122(19)
C24 0.0133(17) 0.019(2) 0.0184(18) 0.0019(15) -0.0005(14) 0.0040(16)
C25 0.0143(18) 0.022(2) 0.023(2) 0.0048(16) -0.0038(15) 0.0033(16)
C26 0.025(2) 0.024(2) 0.025(2) 0.0039(18) -0.0045(17) -0.0003(19)
C27 0.041(3) 0.036(3) 0.030(3) 0.014(2) -0.015(2) -0.012(2)
C28 0.026(3) 0.040(3) 0.075(4) 0.022(3) -0.004(3) 0.013(2)
C29 0.022(2) 0.036(3) 0.044(3) 0.010(2) 0.002(2) 0.014(2)
Dy1 0.01339(9) 0.01383(10) 0.01553(9) 0.00152(6) -0.00081(6) 0.00541(7)
Mo1 0.01563(16) 0.01533(17) 0.01565(16) 0.00258(12) -0.00141(12) 0.00550(13)
N1 0.031(2) 0.019(2) 0.041(2) 0.0042(17) 0.0027(17) 0.0076(17)
N2 0.040(2) 0.035(2) 0.042(2) -0.0141(19) -0.019(2) 0.020(2)
N3 0.069(3) 0.048(3) 0.037(2) 0.006(2) 0.022(2) 0.030(3)
N4 0.052(3) 0.024(2) 0.0223(19) 0.0022(16) -0.0021(18) 0.0121(19)
N5 0.0223(19) 0.029(2) 0.044(2) 0.0096(18) -0.0003(17) 0.0088(17)
N6 0.0227(18) 0.024(2) 0.0237(18) 0.0054(15) 0.0026(14) 0.0081(16)
N7 0.0243(19) 0.029(2) 0.031(2) 0.0043(16) 0.0013(16) 0.0103(17)
N8 0.0191(17) 0.0233(19) 0.0177(16) 0.0050(14) -0.0029(13) 0.0054(15)
N9 0.043(2) 0.042(3) 0.0235(19) -0.0020(17) 0.0107(17) 0.019(2)
N10 0.0226(17) 0.025(2) 0.0171(16) 0.0025(14) -0.0005(13) 0.0090(15)
N11 0.0190(16) 0.0191(18) 0.0187(16) 0.0031(13) 0.0032(13) 0.0055(14)
N12 0.0176(16) 0.0173(17) 0.0198(16) 0.0042(13) 0.0019(13) 0.0070(14)
N13 0.0132(15) 0.0171(17) 0.0185(16) 0.0033(13) -0.0010(12) 0.0045(13)
N14 0.0168(16) 0.0161(17) 0.0204(16) 0.0006(13) -0.0006(13) 0.0057(14)
N15 0.024(2) 0.043(3) 0.062(3) 0.027(2) -0.022(2) -0.003(2)
O1 0.0195(14) 0.0186(15) 0.0153(13) 0.0002(11) -0.0006(11) 0.0052(12)
O2 0.0305(16) 0.0199(16) 0.0200(14) 0.0013(12) -0.0039(12) 0.0103(13)
O3 0.0199(14) 0.0207(15) 0.0183(13) -0.0025(11) -0.0041(11) 0.0099(12)
O4 0.0172(13) 0.0222(16) 0.0189(14) 0.0042(11) 0.0001(11) 0.0048(12)
O5 0.0176(14) 0.0233(16) 0.0215(14) -0.0037(12) 0.0018(11) 0.0032(12)
C30 0.188(17) 0.32(3) 0.206(18) 0.062(17) 0.072(14) 0.166(19)
O6 0.072(3) 0.150(6) 0.115(5) 0.105(4) 0.059(3) 0.063(4)
C31 0.293(16) 0.120(10) 0.104(9) 0.020(8) 0.050(10) -0.029(11)
O7 0.109(6) 0.165(8) 0.124(6) -0.038(6) 0.024(5) 0.025(5)
O10 0.0285(16) 0.0258(17) 0.0277(16) 0.0040(13) 0.0013(13) 0.0109(14)
O21 0.0326(18) 0.045(2) 0.040(2) 0.0006(17) 0.0047(15) 0.0207(17)
O15 0.040(2) 0.034(2) 0.0352(19) 0.0092(15) 0.0098(15) 0.0145(16)
O11 0.048(2) 0.029(2) 0.038(2) -0.0007(15) 0.0173(17) 0.0013(17)
O20 0.180(10) 0.239(13) 0.183(10) 0.024(9) 0.063(8) 0.058(9)
O9 0.135(6) 0.073(4) 0.102(5) -0.003(3) -0.055(4) 0.034(4)
O12 0.086(8) 0.042(6) 0.065(7) 0.002(5) 0.026(6) 0.023(5)
O13 0.092(8) 0.055(6) 0.087(8) 0.015(5) 0.033(6) 0.047(6)
O14 0.129(6) 0.129(6) 0.131(6) 0.014(2) 0.014(2) 0.041(3)
O18 0.184(9) 0.147(8) 0.141(7) 0.044(6) 0.009(7) 0.043(7)
O19 0.035(2) 0.099(4) 0.086(3) -0.063(3) 0.009(2) 0.006(2)

loop_
_atom_type_symbol
_atom_type_description
_atom_type_scat_dispersion_real
_atom_type_scat_dispersion_imag
_atom_type_scat_source
C C 0.0033 0.0016 'International Tables Vol C Tables 4.2.6.8 and 6.1.1.4'
H H 0.0000 0.0000 'International Tables Vol C Tables 4.2.6.8 and 6.1.1.4'
Dy Dy -0.1892 4.4098 'International Tables Vol C Tables 4.2.6.8 and 6.1.1.4'
Mo Mo -1.6832 0.6857 'International Tables Vol C Tables 4.2.6.8 and 6.1.1.4'
N N 0.0061 0.0033 'International Tables Vol C Tables 4.2.6.8 and 6.1.1.4'
O O 0.0106 0.0060 'International Tables Vol C Tables 4.2.6.8 and 6.1.1.4'

loop_
_geom_angle_atom_site_label_1
_geom_angle_atom_site_label_2
_geom_angle_atom_site_label_3
_geom_angle
_geom_angle_site_symmetry_1
_geom_angle_site_symmetry_3
_geom_angle_publ_flag
N1 C1 Mo1 178.7(4) . . ?
N2 C2 Mo1 178.9(4) . . ?
N3 C3 Mo1 179.0(5) . . ?
N4 C4 Mo1 178.9(4) . . ?
N5 C5 Mo1 177.8(4) . . ?
N6 C6 Mo1 175.7(4) . . ?
N7 C7 Mo1 177.7(4) . . ?
N8 C8 Mo1 175.5(3) . . ?
C10 C9 H9 120.6 . . ?
C10 C9 C13 118.9(4) . . ?
C13 C9 H9 120.6 . . ?
C9 C10 H10 120.0 . . ?
N9 C10 C9 120.0(4) . . ?
N9 C10 H10 120.0 . . ?
C12 C11 H11 119.9 . . ?
N9 C11 H11 119.9 . . ?
N9 C11 C12 120.2(5) . . ?
C11 C12 H12 120.6 . . ?
C11 C12 C13 118.9(4) . . ?
C13 C12 H12 120.6 . . ?
C9 C13 C14 123.0(4) . . ?
C12 C13 C9 119.5(4) . . ?
C12 C13 C14 117.4(4) . . ?
N10 C14 C13 116.8(4) . . ?
O1 C14 C13 120.3(4) . . ?
O1 C14 N10 122.9(4) . . ?
C17 C15 C16 120.2(4) . . ?
N11 C15 C16 126.3(4) . . ?
N11 C15 C17 113.4(3) . . ?
C15 C16 H16A 109.5 . . ?
C15 C16 H16B 109.5 . . ?
C15 C16 H16C 109.5 . . ?
H16A C16 H16B 109.5 . . ?
H16A C16 H16C 109.5 . . ?
H16B C16 H16C 109.5 . . ?
C18 C17 C15 121.4(4) . . ?
N12 C17 C15 116.4(3) . . ?
N12 C17 C18 122.1(4) . . ?
C17 C18 H18 120.6 . . ?
C19 C18 C17 118.7(4) . . ?
C19 C18 H18 120.6 . . ?
C18 C19 H19 120.3 . . ?
C20 C19 C18 119.4(4) . . ?
C20 C19 H19 120.3 . . ?
C19 C20 H20 120.5 . . ?
C19 C20 C21 119.1(4) . . ?
C21 C20 H20 120.5 . . ?
C20 C21 C22 121.9(4) . . ?
N12 C21 C20 122.2(4) . . ?
N12 C21 C22 115.9(3) . . ?
C21 C22 C23 120.5(3) . . ?
N13 C22 C21 114.7(3) . . ?
N13 C22 C23 124.8(4) . . ?
C22 C23 H23A 109.5 . . ?
C22 C23 H23B 109.5 . . ?
C22 C23 H23C 109.5 . . ?
H23A C23 H23B 109.5 . . ?
H23A C23 H23C 109.5 . . ?
H23B C23 H23C 109.5 . . ?
N14 C24 C25 114.6(3) . . ?
O3 C24 C25 118.5(3) . . ?
O3 C24 N14 126.8(3) . . ?
C26 C25 C24 121.4(4) . . ?
C29 C25 C24 119.3(4) . . ?
C29 C25 C26 119.3(4) . . ?
C25 C26 H26 120.6 . . ?
C27 C26 C25 118.9(5) . . ?
C27 C26 H26 120.6 . . ?
C26 C27 H27 120.1 . . ?
N15 C27 C26 119.8(5) . . ?
N15 C27 H27 120.1 . . ?
C29 C28 H28 120.0 . . ?
N15 C28 H28 120.0 . . ?
N15 C28 C29 120.0(5) . . ?
C25 C29 H29 120.4 . . ?
C28 C29 C25 119.2(5) . . ?
C28 C29 H29 120.4 . . ?
N8 Dy1 N11 66.39(11) . . ?
N8 Dy1 N12 86.92(11) . . ?
N8 Dy1 N13 131.42(11) . . ?
N12 Dy1 N11 59.70(10) . . ?
N13 Dy1 N11 115.75(11) . . ?
N13 Dy1 N12 61.10(10) . . ?
O1 Dy1 N8 76.24(10) . . ?
O1 Dy1 N11 61.92(10) . . ?
O1 Dy1 N12 121.20(10) . . ?
O1 Dy1 N13 150.82(10) . . ?
O1 Dy1 O2 65.59(10) . . ?
O2 Dy1 N8 75.79(11) . . ?
O2 Dy1 N11 120.42(10) . . ?
O2 Dy1 N12 159.54(10) . . ?
O2 Dy1 N13 123.80(10) . . ?
O3 Dy1 N8 135.79(11) . . ?
O3 Dy1 N11 154.06(10) . . ?
O3 Dy1 N12 124.06(10) . . ?
O3 Dy1 N13 63.08(10) . . ?
O3 Dy1 O1 105.57(9) . . ?
O3 Dy1 O2 66.00(10) . . ?
O3 Dy1 O4 80.11(10) . . ?
O4 Dy1 N8 71.62(10) . . ?
O4 Dy1 N11 125.00(10) . . ?
O4 Dy1 N12 84.72(10) . . ?
O4 Dy1 N13 70.00(10) . . ?
O4 Dy1 O1 137.23(10) . . ?
O4 Dy1 O2 79.55(10) . . ?
O5 Dy1 N8 139.28(11) . . ?
O5 Dy1 N11 76.24(10) . . ?
O5 Dy1 N12 87.91(10) . . ?
O5 Dy1 N13 78.97(10) . . ?
O5 Dy1 O1 72.22(10) . . ?
O5 Dy1 O2 112.32(10) . . ?
O5 Dy1 O3 78.25(10) . . ?
O5 Dy1 O4 147.77(10) . . ?
C1 Mo1 C2 72.32(16) . . ?
C1 Mo1 C3 78.90(17) . . ?
C1 Mo1 C6 72.54(16) . . ?
C2 Mo1 C3 75.24(18) . . ?
C2 Mo1 C6 120.92(17) . . ?
C4 Mo1 C1 144.65(16) . . ?
C4 Mo1 C2 78.86(17) . . ?
C4 Mo1 C3 74.24(17) . . ?
C4 Mo1 C6 141.79(15) . . ?
C5 Mo1 C1 81.69(16) . . ?
C5 Mo1 C2 140.96(16) . . ?
C5 Mo1 C3 71.47(17) . . ?
C5 Mo1 C4 110.31(16) . . ?
C5 Mo1 C6 75.91(15) . . ?
C5 Mo1 C7 143.23(15) . . ?
C5 Mo1 C8 73.94(15) . . ?
C6 Mo1 C3 139.12(16) . . ?
C7 Mo1 C1 108.18(16) . . ?
C7 Mo1 C2 74.11(16) . . ?
C7 Mo1 C3 144.38(16) . . ?
C7 Mo1 C4 82.41(16) . . ?
C7 Mo1 C6 73.83(15) . . ?
C8 Mo1 C1 142.41(15) . . ?
C8 Mo1 C2 141.85(15) . . ?
C8 Mo1 C3 118.16(17) . . ?
C8 Mo1 C4 72.04(15) . . ?
C8 Mo1 C6 74.01(15) . . ?
C8 Mo1 C7 78.01(15) . . ?
C8 N8 Dy1 149.0(3) . . ?
C10 N9 C11 122.5(4) . . ?
C10 N9 H9A 118.8 . . ?
C11 N9 H9A 118.8 . . ?
C14 N10 H10A 122.8 . . ?
C14 N10 N11 114.4(3) . . ?
N11 N10 H10A 122.8 . . ?
C15 N11 Dy1 123.8(3) . . ?
C15 N11 N10 117.8(3) . . ?
N10 N11 Dy1 115.7(2) . . ?
C17 N12 C21 118.3(3) . . ?
C17 N12 Dy1 121.3(3) . . ?
C21 N12 Dy1 120.1(2) . . ?
C22 N13 Dy1 124.3(3) . . ?
C22 N13 N14 115.8(3) . . ?
N14 N13 Dy1 118.4(2) . . ?
C24 N14 N13 109.9(3) . . ?
C27 N15 H15 118.7 . . ?
C28 N15 C27 122.6(4) . . ?
C28 N15 H15 118.7 . . ?
C14 O1 Dy1 124.6(3) . . ?
Dy1 O2 H2A 110.7 . . ?
Dy1 O2 H2B 110.4 . . ?
H2A O2 H2B 108.2 . . ?
C24 O3 Dy1 121.7(2) . . ?
Dy1 O4 H4A 111.2 . . ?
Dy1 O4 H4B 111.0 . . ?
H4A O4 H4B 107.6 . . ?
Dy1 O5 H5A 109.8 . . ?
Dy1 O5 H5B 109.6 . . ?
H5A O5 H5B 109.0 . . ?
H10B O10 H10C 109.4 . . ?
H21A O21 H21B 109.5 . . ?
H15A O15 H15B 104.5 . . ?
H11A O11 H11B 104.6 . . ?
C30 O20 H20A 67.1 2_765 . ?
H9B O9 H9C 110.9 . . ?
H12A O12 H12B 109.5 . . ?
H13A O13 H13B 104.5 . . ?

loop_
_geom_bond_atom_site_label_1
_geom_bond_atom_site_label_2
_geom_bond_distance
_geom_bond_site_symmetry_2
_geom_bond_publ_flag
C1 Mo1 2.160(4) . ?
C1 N1 1.147(6) . ?
C2 Mo1 2.162(4) . ?
C2 N2 1.150(6) . ?
C3 Mo1 2.165(5) . ?
C3 N3 1.145(6) . ?
C4 Mo1 2.160(4) . ?
C4 N4 1.153(6) . ?
C5 Mo1 2.146(4) . ?
C5 N5 1.152(5) . ?
C6 Mo1 2.163(4) . ?
C6 N6 1.146(5) . ?
C7 Mo1 2.159(4) . ?
C7 N7 1.148(5) . ?
C8 Mo1 2.154(4) . ?
C8 N8 1.153(5) . ?
C9 H9 0.9500 . ?
C9 C10 1.373(6) . ?
C9 C13 1.384(6) . ?
C10 H10 0.9500 . ?
C10 N9 1.323(6) . ?
C11 H11 0.9500 . ?
C11 C12 1.370(7) . ?
C11 N9 1.327(6) . ?
C12 H12 0.9500 . ?
C12 C13 1.379(6) . ?
C13 C14 1.497(6) . ?
C14 N10 1.343(5) . ?
C14 O1 1.232(5) . ?
C15 C16 1.493(5) . ?
C15 C17 1.479(6) . ?
C15 N11 1.285(5) . ?
C16 H16A 0.9800 . ?
C16 H16B 0.9800 . ?
C16 H16C 0.9800 . ?
C17 C18 1.398(5) . ?
C17 N12 1.348(5) . ?
C18 H18 0.9500 . ?
C18 C19 1.380(6) . ?
C19 H19 0.9500 . ?
C19 C20 1.379(6) . ?
C20 H20 0.9500 . ?
C20 C21 1.390(5) . ?
C21 C22 1.484(5) . ?
C21 N12 1.349(5) . ?
C22 C23 1.496(6) . ?
C22 N13 1.291(5) . ?
C23 H23A 0.9800 . ?
C23 H23B 0.9800 . ?
C23 H23C 0.9800 . ?
C24 C25 1.501(5) . ?
C24 N14 1.322(5) . ?
C24 O3 1.268(5) . ?
C25 C26 1.392(6) . ?
C25 C29 1.389(6) . ?
C26 H26 0.9500 . ?
C26 C27 1.378(6) . ?
C27 H27 0.9500 . ?
C27 N15 1.338(8) . ?
C28 H28 0.9500 . ?
C28 C29 1.372(7) . ?
C28 N15 1.330(8) . ?
C29 H29 0.9500 . ?
Dy1 N8 2.463(3) . ?
Dy1 N11 2.614(3) . ?
Dy1 N12 2.591(3) . ?
Dy1 N13 2.549(3) . ?
Dy1 O1 2.411(3) . ?
Dy1 O2 2.447(3) . ?
Dy1 O3 2.359(3) . ?
Dy1 O4 2.395(3) . ?
Dy1 O5 2.322(3) . ?
N9 H9A 0.8800 . ?
N10 H10A 0.8800 . ?
N10 N11 1.377(5) . ?
N13 N14 1.390(4) . ?
N15 H15 0.8800 . ?
O2 H2A 0.8899 . ?
O2 H2B 0.8916 . ?
O4 H4A 0.9044 . ?
O4 H4B 0.9033 . ?
O5 H5A 0.8762 . ?
O5 H5B 0.8772 . ?
C30 O6 1.353(13) . ?
C31 O7 1.494(17) . ?
O10 H10B 0.8696 . ?
O10 H10C 0.8705 . ?
O21 H21A 0.8688 . ?
O21 H21B 0.8714 . ?
O15 H15A 0.8703 . ?
O15 H15B 0.8705 . ?
O11 H11A 0.8696 . ?
O11 H11B 0.8689 . ?
O20 H20A 0.8790 . ?
O9 H9B 0.8782 . ?
O9 H9C 0.8455 . ?
O12 H12A 0.8698 . ?
O12 H12B 0.8704 . ?
O13 H13A 0.8694 . ?
O13 H13B 0.8697 . ?

loop_
_geom_torsion_atom_site_label_1
_geom_torsion_atom_site_label_2
_geom_torsion_atom_site_label_3
_geom_torsion_atom_site_label_4
_geom_torsion
_geom_torsion_site_symmetry_1
_geom_torsion_site_symmetry_2
_geom_torsion_site_symmetry_3
_geom_torsion_site_symmetry_4
_geom_torsion_publ_flag
C9 C10 N9 C11 0.5(8) . . . . ?
C9 C13 C14 N10 -22.0(6) . . . . ?
C9 C13 C14 O1 156.4(4) . . . . ?
C10 C9 C13 C12 0.1(8) . . . . ?
C10 C9 C13 C14 -176.9(5) . . . . ?
C11 C12 C13 C9 0.3(8) . . . . ?
C11 C12 C13 C14 177.5(5) . . . . ?
C12 C11 N9 C10 -0.1(9) . . . . ?
C12 C13 C14 N10 161.0(4) . . . . ?
C12 C13 C14 O1 -20.7(6) . . . . ?
C13 C9 C10 N9 -0.5(8) . . . . ?
C13 C14 N10 N11 178.8(3) . . . . ?
C13 C14 O1 Dy1 -173.0(3) . . . . ?
C14 N10 N11 C15 -167.3(4) . . . . ?
C14 N10 N11 Dy1 -5.1(4) . . . . ?
C15 C17 C18 C19 -175.0(4) . . . . ?
C15 C17 N12 C21 171.8(4) . . . . ?
C15 C17 N12 Dy1 -15.1(5) . . . . ?
C16 C15 C17 C18 -6.2(6) . . . . ?
C16 C15 C17 N12 177.3(4) . . . . ?
C16 C15 N11 Dy1 -159.6(3) . . . . ?
C16 C15 N11 N10 1.1(6) . . . . ?
C17 C15 N11 Dy1 21.7(5) . . . . ?
C17 C15 N11 N10 -177.6(3) . . . . ?
C17 C18 C19 C20 1.8(7) . . . . ?
C18 C17 N12 C21 -4.7(6) . . . . ?
C18 C17 N12 Dy1 168.4(3) . . . . ?
C18 C19 C20 C21 -1.5(7) . . . . ?
C19 C20 C21 C22 175.3(4) . . . . ?
C19 C20 C21 N12 -2.1(7) . . . . ?
C20 C21 C22 C23 2.6(6) . . . . ?
C20 C21 C22 N13 -176.2(4) . . . . ?
C20 C21 N12 C17 5.1(6) . . . . ?
C20 C21 N12 Dy1 -168.1(3) . . . . ?
C21 C22 N13 Dy1 -17.4(5) . . . . ?
C21 C22 N13 N14 177.3(3) . . . . ?
C22 C21 N12 C17 -172.4(3) . . . . ?
C22 C21 N12 Dy1 14.4(5) . . . . ?
C22 N13 N14 C24 167.1(4) . . . . ?
C23 C22 N13 Dy1 163.9(3) . . . . ?
C23 C22 N13 N14 -1.5(6) . . . . ?
C24 C25 C26 C27 -178.7(4) . . . . ?
C24 C25 C29 C28 179.0(4) . . . . ?
C25 C24 N14 N13 -179.0(3) . . . . ?
C25 C24 O3 Dy1 177.6(3) . . . . ?
C25 C26 C27 N15 -0.3(7) . . . . ?
C26 C25 C29 C28 -2.3(7) . . . . ?
C26 C27 N15 C28 -2.6(8) . . . . ?
C29 C25 C26 C27 2.7(7) . . . . ?
C29 C28 N15 C27 3.0(8) . . . . ?
Dy1 N13 N14 C24 0.8(4) . . . . ?
N9 C11 C12 C13 -0.3(9) . . . . ?
N10 C14 O1 Dy1 5.2(6) . . . . ?
N11 C15 C17 C18 172.6(4) . . . . ?
N11 C15 C17 N12 -3.9(5) . . . . ?
N12 C17 C18 C19 1.3(7) . . . . ?
N12 C21 C22 C23 -179.9(4) . . . . ?
N12 C21 C22 N13 1.2(5) . . . . ?
N14 C24 C25 C26 23.8(6) . . . . ?
N14 C24 C25 C29 -157.6(4) . . . . ?
N14 C24 O3 Dy1 -2.3(6) . . . . ?
N15 C28 C29 C25 -0.5(8) . . . . ?
O1 C14 N10 N11 0.5(6) . . . . ?
O3 C24 C25 C26 -156.1(4) . . . . ?
O3 C24 C25 C29 22.5(6) . . . . ?
O3 C24 N14 N13 0.9(6) . . . . ?
